data_1566545
loop_
_publ_author_name
'Wittmann, Christopher'
'Bacher, Felix'
'Enyedy, Eva A.'
'D\"om\"ot\"or, Orsolya'
'Spengler, Gabriella'
'Madejski, Christian'
'Reynisson, J\'ohannes'
'Arion, Vladimir B.'

_publ_section_title
;
 Highly Antiproliferative Latonduine and Indolo[2,3-<i>c</i>]quinoline
 Derivatives: Complex Formation with Copper(II) Markedly Changes the
 Kinase Inhibitory Profile.
;
_journal_issue 3
_journal_name_full 'Journal of medicinal chemistry'
_journal_page_first 2238
_journal_page_last 2261
_journal_paper_doi 10.1021/acs.jmedchem.1c01740
_journal_volume 65
_journal_year 2022
_chemical_formula_moiety 'C28 H27 Cl Cu N6 O, 0.5(H2 O)'
_chemical_formula_sum 'C28 H28 Cl Cu N6 O1.5'
_chemical_formula_weight 571.55
_space_group_crystal_system monoclinic
_space_group_IT_number 14
_space_group_name_Hall '-P 2ybc'
_space_group_name_H-M_alt 'P 1 21/c 1'
_atom_sites_solution_hydrogens mixed
_audit_creation_method SHELXL-2014
_cell_angle_alpha 90
_cell_angle_beta 107.565(3)
_cell_angle_gamma 90
_cell_formula_units_Z 8
_cell_length_a 15.0147(7)
_cell_length_b 34.2629(15)
_cell_length_c 10.2999(4)
_cell_measurement_reflns_used 9943
_cell_measurement_temperature 125(2)
_cell_measurement_theta_max 28.359
_cell_measurement_theta_min 2.280
_cell_volume 5051.7(4)
_computing_cell_refinement 'Bruker SAINT v8.38A'
_computing_data_collection 'Bruker APEX3'
_computing_data_reduction 'Bruker SAINT v8.38A'
_computing_molecular_graphics 'Bruker SHELXTL'
_computing_publication_material 'Bruker SHELXTL'
_computing_structure_refinement 'SHELXL-2014 (Sheldrick, 2014)'
_computing_structure_solution 'SHELXS-2014 (Sheldrick, 2014)'
_diffrn_ambient_temperature 125(2)
_diffrn_measured_fraction_theta_full 0.995
_diffrn_measured_fraction_theta_max 0.990
_diffrn_measurement_device_type 'Bruker D8 Venture'
_diffrn_measurement_method '\f and \w scans'
_diffrn_radiation_type MoK\a
_diffrn_radiation_wavelength 0.71073
_diffrn_reflns_av_R_equivalents 0.1071
_diffrn_reflns_av_unetI/netI 0.0999
_diffrn_reflns_Laue_measured_fraction_full 0.995
_diffrn_reflns_Laue_measured_fraction_max 0.990
_diffrn_reflns_limit_h_max 21
_diffrn_reflns_limit_h_min -21
_diffrn_reflns_limit_k_max 48
_diffrn_reflns_limit_k_min -48
_diffrn_reflns_limit_l_max 14
_diffrn_reflns_limit_l_min -12
_diffrn_reflns_number 71049
_diffrn_reflns_point_group_measured_fraction_full 0.995
_diffrn_reflns_point_group_measured_fraction_max 0.990
_diffrn_reflns_theta_full 25.242
_diffrn_reflns_theta_max 30.165
_diffrn_reflns_theta_min 1.854
_exptl_absorpt_coefficient_mu 1.008
_exptl_absorpt_correction_T_max 0.5642
_exptl_absorpt_correction_T_min 0.4528
_exptl_absorpt_correction_type multi-scan
_exptl_absorpt_process_details SADABS
_exptl_crystal_colour brown
_exptl_crystal_density_diffrn 1.503
_exptl_crystal_description block
_exptl_crystal_F_000 2368
_exptl_crystal_size_max 0.293
_exptl_crystal_size_mid 0.086
_exptl_crystal_size_min 0.013
_refine_diff_density_max 0.571
_refine_diff_density_min -0.513
_refine_diff_density_rms 0.095
_refine_ls_extinction_method none
_refine_ls_goodness_of_fit_ref 1.019
_refine_ls_hydrogen_treatment constr
_refine_ls_matrix_type full
_refine_ls_number_parameters 681
_refine_ls_number_reflns 14827
_refine_ls_number_restraints 2
_refine_ls_restrained_S_all 1.020
_refine_ls_R_factor_all 0.1017
_refine_ls_R_factor_gt 0.0472
_refine_ls_shift/su_max 0.003
_refine_ls_shift/su_mean 0.000
_refine_ls_structure_factor_coef Fsqd
_refine_ls_weighting_details 'w=1/[\s^2^(Fo^2^)+(0.0525P)^2^] where P=(Fo^2^+2Fc^2^)/3'
_refine_ls_weighting_scheme calc
_refine_ls_wR_factor_gt 0.1058
_refine_ls_wR_factor_ref 0.1203
_reflns_Friedel_coverage 0.000
_reflns_number_gt 8972
_reflns_number_total 14827
_reflns_threshold_expression 'I > 2\s(I)'
_cod_data_source_file jm1c01740_si_014.cif
_cod_data_source_block chwi436
_cod_original_sg_symbol_H-M 'P 21/c'
_cod_original_formula_sum 'C28 H28 Cl Cu N6 O1.50'
_cod_database_code 1566545
_shelx_space_group_comment
;
The symmetry employed for this shelxl refinement is uniquely defined
by the following loop, which should always be used as a source of
symmetry information in preference to the above space-group names.
They are only intended as comments.
;
_shelx_estimated_absorpt_t_min 0.757
_shelx_estimated_absorpt_t_max 0.987
_shelxl_version_number 2014-3

loop_
_space_group_symop_operation_xyz
'x, y, z'
'-x, y+1/2, -z+1/2'
'-x, -y, -z'
'x, -y-1/2, z-1/2'

loop_
_atom_site_label
_atom_site_type_symbol
_atom_site_fract_x
_atom_site_fract_y
_atom_site_fract_z
_atom_site_U_iso_or_equiv
_atom_site_adp_type
_atom_site_occupancy
_atom_site_site_symmetry_order
_atom_site_calc_flag
_atom_site_refinement_flags_posn
_atom_site_refinement_flags_adp
_atom_site_refinement_flags_occupancy
_atom_site_disorder_assembly
_atom_site_disorder_group
O56 O 0.39663(15) 0.25260(5) 0.0362(3) 0.0524(7) Uani 1 1 d . . . . .
C57 C 0.3441(2) 0.28009(8) -0.0595(4) 0.0429(8) Uani 1 1 d . . . . .
H57A H 0.2898 0.2888 -0.0315 0.051 Uiso 1 1 calc R U . . .
H57B H 0.3203 0.2675 -0.1499 0.051 Uiso 1 1 calc R U . . .
C58 C 0.40317(19) 0.31506(7) -0.0696(3) 0.0260(6) Uani 1 1 d . . . . .
H58A H 0.4555 0.3066 -0.1028 0.031 Uiso 1 1 calc R U . . .
H58B H 0.3648 0.3339 -0.1360 0.031 Uiso 1 1 calc R U . . .
C59 C 0.37225(19) 0.53187(7) -0.2898(2) 0.0226(5) Uani 1 1 d . . . . .
H59A H 0.3240 0.5194 -0.3643 0.034 Uiso 1 1 calc R U . . .
H59B H 0.4338 0.5269 -0.3011 0.034 Uiso 1 1 calc R U . . .
H59C H 0.3610 0.5601 -0.2914 0.034 Uiso 1 1 calc R U . . .
O1 O 0.21240(18) 0.46595(7) 0.6025(2) 0.0513(6) Uani 1 1 d G . . . .
H1A H 0.1611 0.4591 0.5410 0.077 Uiso 1 1 d DG U . . .
H1B H 0.2567 0.4570 0.5723 0.077 Uiso 1 1 d DG U . . .
C42A C 0.31086(17) 0.69065(6) 0.1224(2) 0.0175(5) Uani 1 1 d . . . . .
C42B C 0.33469(17) 0.65140(6) 0.1725(2) 0.0167(5) Uani 1 1 d . . . . .
C42C C 0.39611(17) 0.63962(6) 0.3053(2) 0.0183(5) Uani 1 1 d . . . . .
N43 N 0.32504(14) 0.57382(5) -0.0743(2) 0.0166(4) Uani 1 1 d . . . . .
N44 N 0.34773(13) 0.53488(5) -0.0635(2) 0.0159(4) Uani 1 1 d . . . . .
C45 C 0.36928(17) 0.51554(6) -0.1576(2) 0.0179(5) Uani 1 1 d . . . . .
C46 C 0.39629(16) 0.47492(6) -0.1182(2) 0.0169(5) Uani 1 1 d . . . . .
N47 N 0.39636(14) 0.46492(5) 0.0088(2) 0.0185(4) Uani 1 1 d . . . . .
C48 C 0.42613(17) 0.42955(6) 0.0582(3) 0.0213(5) Uani 1 1 d . . . . .
H48 H 0.4248 0.4229 0.1472 0.026 Uiso 1 1 calc R U . . .
C49 C 0.45907(17) 0.40190(6) -0.0163(3) 0.0214(5) Uani 1 1 d . . . . .
C50 C 0.45587(17) 0.41159(7) -0.1465(3) 0.0227(6) Uani 1 1 d . . . . .
H50 H 0.4754 0.3931 -0.2011 0.027 Uiso 1 1 calc R U . . .
C51 C 0.42419(17) 0.44827(6) -0.2001(3) 0.0199(5) Uani 1 1 d . . . . .
H51 H 0.4217 0.4549 -0.2907 0.024 Uiso 1 1 calc R U . . .
C52 C 0.50458(18) 0.36513(7) 0.0559(3) 0.0256(6) Uani 1 1 d . . . . .
H52A H 0.5486 0.3551 0.0091 0.031 Uiso 1 1 calc R U . . .
H52B H 0.5416 0.3721 0.1501 0.031 Uiso 1 1 calc R U . . .
N53 N 0.44018(15) 0.33393(5) 0.0622(2) 0.0205(5) Uani 1 1 d . . . . .
C54 C 0.4918(2) 0.30481(7) 0.1619(3) 0.0289(6) Uani 1 1 d . . . . .
H54A H 0.5141 0.3169 0.2534 0.035 Uiso 1 1 calc R U . . .
H54B H 0.5469 0.2957 0.1367 0.035 Uiso 1 1 calc R U . . .
C55 C 0.4292(2) 0.27080(9) 0.1650(4) 0.0503(10) Uani 1 1 d . . . . .
H55A H 0.4640 0.2516 0.2332 0.060 Uiso 1 1 calc R U . . .
H55B H 0.3752 0.2800 0.1929 0.060 Uiso 1 1 calc R U . . .
C38A C 0.26413(17) 0.68797(6) -0.0176(2) 0.0173(5) Uani 1 1 d . . . . .
Cu1 Cu 0.15769(2) 0.45247(2) 0.13179(3) 0.01790(8) Uani 1 1 d . . . . .
Cl1 Cl 0.12255(5) 0.42480(2) 0.30807(6) 0.02555(14) Uani 1 1 d D . . . .
C1 C 0.01576(19) 0.30695(7) -0.1463(3) 0.0273(6) Uani 1 1 d . . . . .
H1 H -0.0029 0.2996 -0.2396 0.033 Uiso 1 1 calc R U . . .
C2 C -0.0366(2) 0.29477(7) -0.0641(3) 0.0323(7) Uani 1 1 d . . . . .
H2 H -0.0904 0.2790 -0.1008 0.039 Uiso 1 1 calc R U . . .
C3 C -0.0107(2) 0.30542(8) 0.0705(3) 0.0350(7) Uani 1 1 d . . . . .
H3 H -0.0465 0.2969 0.1272 0.042 Uiso 1 1 calc R U . . .
C4 C 0.0676(2) 0.32856(7) 0.1241(3) 0.0269(6) Uani 1 1 d . . . . .
H4 H 0.0847 0.3361 0.2172 0.032 Uiso 1 1 calc R U . . .
C4A C 0.12121(18) 0.34084(6) 0.0431(3) 0.0217(5) Uani 1 1 d . . . . .
C5 C 0.20602(18) 0.36656(6) 0.0992(3) 0.0211(5) Uani 1 1 d . . . . .
H5A H 0.2224 0.3675 0.1997 0.025 Uiso 1 1 calc R U . . .
H5B H 0.2597 0.3553 0.0753 0.025 Uiso 1 1 calc R U . . .
N6 N 0.18781(14) 0.40645(5) 0.0435(2) 0.0183(4) Uani 1 1 d . . . . .
C7 C 0.18461(17) 0.41291(6) -0.0828(2) 0.0172(5) Uani 1 1 d . . . . .
C7A C 0.18919(17) 0.38090(6) -0.1764(2) 0.0181(5) Uani 1 1 d . . . . .
N8 N 0.22411(14) 0.38573(5) -0.2835(2) 0.0193(4) Uani 1 1 d . . . . .
H8 H 0.2515 0.4070 -0.3007 0.023 Uiso 1 1 calc R U . . .
C8A C 0.20967(18) 0.35213(7) -0.3603(3) 0.0210(5) Uani 1 1 d . . . . .
C9 C 0.23487(19) 0.34339(7) -0.4760(3) 0.0265(6) Uani 1 1 d . . . . .
H9 H 0.2661 0.3618 -0.5157 0.032 Uiso 1 1 calc R U . . .
C10 C 0.2123(2) 0.30651(8) -0.5309(3) 0.0328(7) Uani 1 1 d . . . . .
H10 H 0.2290 0.2994 -0.6096 0.039 Uiso 1 1 calc R U . . .
C11 C 0.1657(2) 0.27947(8) -0.4739(3) 0.0324(7) Uani 1 1 d . . . . .
H11 H 0.1510 0.2545 -0.5149 0.039 Uiso 1 1 calc R U . . .
C12 C 0.14054(19) 0.28812(7) -0.3601(3) 0.0271(6) Uani 1 1 d . . . . .
H12 H 0.1090 0.2694 -0.3219 0.032 Uiso 1 1 calc R U . . .
C12A C 0.16239(18) 0.32532(7) -0.3005(3) 0.0212(5) Uani 1 1 d . . . . .
C12B C 0.14888(18) 0.34427(6) -0.1827(3) 0.0201(5) Uani 1 1 d . . . . .
C12C C 0.09577(18) 0.32990(6) -0.0944(3) 0.0201(5) Uani 1 1 d . . . . .
N13 N 0.17000(14) 0.44933(5) -0.1413(2) 0.0169(4) Uani 1 1 d . . . . .
N14 N 0.15404(14) 0.47405(5) -0.0469(2) 0.0168(4) Uani 1 1 d . . . . .
C15 C 0.12666(16) 0.50996(6) -0.0747(2) 0.0167(5) Uani 1 1 d . . . . .
C16 C 0.10453(17) 0.52948(6) 0.0399(2) 0.0173(5) Uani 1 1 d . . . . .
N17 N 0.11452(14) 0.50708(5) 0.1516(2) 0.0178(4) Uani 1 1 d . . . . .
C18 C 0.09238(17) 0.52193(7) 0.2578(2) 0.0199(5) Uani 1 1 d . . . . .
H18 H 0.0993 0.5058 0.3353 0.024 Uiso 1 1 calc R U . . .
C19 C 0.05975(17) 0.55975(7) 0.2607(3) 0.0196(5) Uani 1 1 d . . . . .
C20 C 0.05144(18) 0.58299(7) 0.1469(3) 0.0221(5) Uani 1 1 d . . . . .
H20 H 0.0300 0.6091 0.1451 0.026 Uiso 1 1 calc R U . . .
C21 C 0.07432(17) 0.56804(6) 0.0364(3) 0.0201(5) Uani 1 1 d . . . . .
H21 H 0.0695 0.5839 -0.0411 0.024 Uiso 1 1 calc R U . . .
C22 C 0.03130(18) 0.57432(7) 0.3804(3) 0.0217(5) Uani 1 1 d . . . . .
H22A H -0.0358 0.5813 0.3497 0.026 Uiso 1 1 calc R U . . .
H22B H 0.0402 0.5533 0.4489 0.026 Uiso 1 1 calc R U . . .
N23 N 0.08627(14) 0.60841(5) 0.4427(2) 0.0171(4) Uani 1 1 d . . . . .
C24 C 0.04399(18) 0.62857(7) 0.5347(3) 0.0223(5) Uani 1 1 d . . . . .
H24A H 0.0427 0.6110 0.6105 0.027 Uiso 1 1 calc R U . . .
H24B H -0.0211 0.6360 0.4849 0.027 Uiso 1 1 calc R U . . .
C25 C 0.10020(19) 0.66435(7) 0.5899(3) 0.0269(6) Uani 1 1 d . . . . .
H25A H 0.0986 0.6823 0.5140 0.032 Uiso 1 1 calc R U . . .
H25B H 0.0721 0.6780 0.6527 0.032 Uiso 1 1 calc R U . . .
O26 O 0.19527(13) 0.65455(5) 0.66110(17) 0.0252(4) Uani 1 1 d . . . . .
C27 C 0.23670(18) 0.63368(7) 0.5738(3) 0.0226(5) Uani 1 1 d . . . . .
H27A H 0.3015 0.6264 0.6254 0.027 Uiso 1 1 calc R U . . .
H27B H 0.2392 0.6508 0.4974 0.027 Uiso 1 1 calc R U . . .
C28 C 0.18194(17) 0.59753(6) 0.5182(2) 0.0183(5) Uani 1 1 d . . . . .
H28A H 0.2113 0.5837 0.4572 0.022 Uiso 1 1 calc R U . . .
H28B H 0.1817 0.5797 0.5938 0.022 Uiso 1 1 calc R U . . .
C29 C 0.11450(19) 0.52973(7) -0.2073(2) 0.0226(5) Uani 1 1 d . . . . .
H29A H 0.1628 0.5498 -0.1965 0.034 Uiso 1 1 calc R U . . .
H29B H 0.0527 0.5420 -0.2379 0.034 Uiso 1 1 calc R U . . .
H29C H 0.1200 0.5105 -0.2749 0.034 Uiso 1 1 calc R U . . .
Cu2 Cu 0.35478(2) 0.50846(2) 0.10641(3) 0.01766(8) Uani 1 1 d . . . . .
Cl2 Cl 0.34532(5) 0.47539(2) 0.28709(7) 0.02781(15) Uani 1 1 d D . . . .
C31 C 0.46728(18) 0.66443(7) 0.3817(3) 0.0217(5) Uani 1 1 d . . . . .
H31 H 0.4712 0.6903 0.3503 0.026 Uiso 1 1 calc R U . . .
C32 C 0.5316(2) 0.65216(7) 0.5013(3) 0.0265(6) Uani 1 1 d . . . . .
H32 H 0.5786 0.6695 0.5520 0.032 Uiso 1 1 calc R U . . .
C33 C 0.5271(2) 0.61431(8) 0.5469(3) 0.0299(6) Uani 1 1 d . . . . .
H33 H 0.5719 0.6055 0.6281 0.036 Uiso 1 1 calc R U . . .
C34 C 0.45733(19) 0.58938(7) 0.4738(3) 0.0256(6) Uani 1 1 d . . . . .
H34 H 0.4553 0.5634 0.5050 0.031 Uiso 1 1 calc R U . . .
C34A C 0.39009(18) 0.60163(7) 0.3556(2) 0.0196(5) Uani 1 1 d . . . . .
C35 C 0.31305(18) 0.57517(7) 0.2771(3) 0.0215(5) Uani 1 1 d . . . . .
H35A H 0.3088 0.5526 0.3347 0.026 Uiso 1 1 calc R U . . .
H35B H 0.2529 0.5894 0.2546 0.026 Uiso 1 1 calc R U . . .
N36 N 0.32798(14) 0.56108(5) 0.1513(2) 0.0182(4) Uani 1 1 d . . . . .
C37 C 0.31705(17) 0.58535(6) 0.0477(2) 0.0164(5) Uani 1 1 d . . . . .
C37A C 0.30026(17) 0.62725(6) 0.0602(2) 0.0165(5) Uani 1 1 d . . . . .
N38 N 0.25779(14) 0.64889(5) -0.0535(2) 0.0169(4) Uani 1 1 d . . . . .
H38 H 0.2310 0.6395 -0.1356 0.020 Uiso 1 1 calc R U . . .
C39 C 0.23142(18) 0.72048(6) -0.1002(3) 0.0206(5) Uani 1 1 d . . . . .
H39 H 0.2000 0.7179 -0.1948 0.025 Uiso 1 1 calc R U . . .
C40 C 0.24677(19) 0.75645(7) -0.0381(3) 0.0239(6) Uani 1 1 d . . . . .
H40 H 0.2258 0.7792 -0.0910 0.029 Uiso 1 1 calc R U . . .
C41 C 0.29275(19) 0.76015(7) 0.1019(3) 0.0246(6) Uani 1 1 d . . . . .
H41 H 0.3022 0.7854 0.1419 0.029 Uiso 1 1 calc R U . . .
C42 C 0.32458(18) 0.72775(7) 0.1828(3) 0.0212(5) Uani 1 1 d . . . . .
H42 H 0.3552 0.7306 0.2776 0.025 Uiso 1 1 calc R U . . .

loop_
_atom_site_aniso_label
_atom_site_aniso_U_11
_atom_site_aniso_U_22
_atom_site_aniso_U_33
_atom_site_aniso_U_23
_atom_site_aniso_U_13
_atom_site_aniso_U_12
O56 0.0301(12) 0.0175(10) 0.106(2) 0.0092(11) 0.0151(13) 0.0019(9)
C57 0.0255(17) 0.0211(14) 0.074(2) -0.0013(14) 0.0033(16) 0.0005(12)
C58 0.0236(15) 0.0177(12) 0.0350(16) -0.0037(11) 0.0062(12) 0.0009(10)
C59 0.0266(15) 0.0190(12) 0.0234(14) 0.0015(10) 0.0093(11) 0.0032(10)
O1 0.0508(15) 0.0498(14) 0.0485(15) -0.0065(11) 0.0080(12) -0.0171(12)
C42A 0.0174(13) 0.0180(11) 0.0186(13) -0.0008(9) 0.0079(10) 0.0013(9)
C42B 0.0167(13) 0.0150(11) 0.0206(13) -0.0001(9) 0.0090(10) 0.0007(9)
C42C 0.0184(13) 0.0202(12) 0.0185(13) -0.0015(9) 0.0088(10) 0.0034(10)
N43 0.0153(11) 0.0134(9) 0.0222(11) -0.0007(8) 0.0072(9) -0.0001(8)
N44 0.0133(10) 0.0120(9) 0.0224(11) 0.0002(8) 0.0056(8) 0.0000(8)
C45 0.0140(12) 0.0145(11) 0.0256(14) -0.0002(9) 0.0068(10) 0.0000(9)
C46 0.0113(12) 0.0134(11) 0.0266(14) 0.0002(9) 0.0065(10) -0.0021(9)
N47 0.0169(11) 0.0146(9) 0.0253(12) 0.0027(8) 0.0083(9) 0.0012(8)
C48 0.0177(13) 0.0141(11) 0.0321(15) 0.0025(10) 0.0074(11) -0.0004(10)
C49 0.0105(13) 0.0138(11) 0.0387(16) 0.0000(10) 0.0053(11) -0.0030(9)
C50 0.0176(14) 0.0154(11) 0.0376(16) -0.0054(10) 0.0122(12) -0.0011(10)
C51 0.0183(13) 0.0179(12) 0.0244(14) -0.0010(9) 0.0076(11) -0.0013(10)
C52 0.0167(13) 0.0164(12) 0.0407(16) 0.0027(11) 0.0040(12) 0.0028(10)
N53 0.0219(12) 0.0132(9) 0.0274(12) 0.0048(8) 0.0090(10) 0.0028(8)
C54 0.0298(16) 0.0234(13) 0.0354(16) 0.0110(11) 0.0126(13) 0.0116(11)
C55 0.045(2) 0.0338(17) 0.085(3) 0.0349(18) 0.039(2) 0.0157(15)
C38A 0.0170(13) 0.0133(11) 0.0239(13) -0.0018(9) 0.0099(10) 0.0022(9)
Cu1 0.02104(17) 0.01452(14) 0.01961(17) -0.00074(11) 0.00834(13) -0.00021(12)
Cl1 0.0320(4) 0.0216(3) 0.0274(3) 0.0025(2) 0.0156(3) -0.0003(3)
C1 0.0237(15) 0.0192(13) 0.0369(16) -0.0028(11) 0.0058(12) -0.0017(11)
C2 0.0258(16) 0.0258(14) 0.0450(19) -0.0019(12) 0.0105(14) -0.0076(12)
C3 0.0328(18) 0.0346(16) 0.0423(19) 0.0051(13) 0.0186(15) -0.0034(13)
C4 0.0300(16) 0.0237(13) 0.0290(15) 0.0028(11) 0.0118(12) 0.0005(11)
C4A 0.0196(14) 0.0158(11) 0.0298(15) 0.0002(10) 0.0077(11) 0.0042(10)
C5 0.0245(14) 0.0163(12) 0.0220(13) 0.0025(9) 0.0064(11) 0.0019(10)
N6 0.0206(12) 0.0137(9) 0.0209(11) -0.0003(8) 0.0067(9) -0.0007(8)
C7 0.0120(12) 0.0169(11) 0.0231(13) -0.0018(9) 0.0058(10) -0.0008(9)
C7A 0.0156(13) 0.0172(11) 0.0208(13) -0.0013(9) 0.0046(10) 0.0016(9)
N8 0.0173(11) 0.0193(10) 0.0219(11) -0.0021(8) 0.0067(9) -0.0013(8)
C8A 0.0160(13) 0.0224(12) 0.0223(13) -0.0040(10) 0.0024(10) 0.0050(10)
C9 0.0211(15) 0.0313(14) 0.0264(15) -0.0026(11) 0.0060(12) 0.0084(11)
C10 0.0308(17) 0.0360(15) 0.0303(16) -0.0126(12) 0.0074(13) 0.0097(13)
C11 0.0350(17) 0.0230(14) 0.0355(17) -0.0128(11) 0.0053(13) 0.0031(12)
C12 0.0230(15) 0.0192(12) 0.0363(16) -0.0071(11) 0.0050(12) -0.0008(10)
C12A 0.0188(14) 0.0188(12) 0.0234(14) -0.0007(10) 0.0025(11) 0.0053(10)
C12B 0.0175(13) 0.0164(11) 0.0253(14) -0.0034(9) 0.0049(11) 0.0023(10)
C12C 0.0181(13) 0.0133(11) 0.0292(14) -0.0017(9) 0.0074(11) 0.0024(9)
N13 0.0166(11) 0.0160(9) 0.0187(11) -0.0045(8) 0.0063(8) -0.0015(8)
N14 0.0158(11) 0.0159(10) 0.0192(11) -0.0041(8) 0.0063(8) -0.0018(8)
C15 0.0141(12) 0.0158(11) 0.0201(13) -0.0013(9) 0.0049(10) -0.0014(9)
C16 0.0151(13) 0.0153(11) 0.0203(13) -0.0023(9) 0.0035(10) -0.0030(9)
N17 0.0176(11) 0.0153(9) 0.0201(11) -0.0015(8) 0.0053(9) -0.0023(8)
C18 0.0181(13) 0.0189(11) 0.0223(13) -0.0052(9) 0.0056(10) -0.0050(10)
C19 0.0133(13) 0.0191(11) 0.0258(14) -0.0077(10) 0.0049(10) -0.0044(9)
C20 0.0189(14) 0.0177(12) 0.0270(14) -0.0051(10) 0.0032(11) -0.0021(10)
C21 0.0200(14) 0.0168(12) 0.0223(13) -0.0020(9) 0.0046(11) -0.0016(10)
C22 0.0178(13) 0.0233(12) 0.0250(14) -0.0071(10) 0.0080(11) -0.0029(10)
N23 0.0149(11) 0.0178(10) 0.0182(11) -0.0040(8) 0.0046(8) 0.0006(8)
C24 0.0179(14) 0.0242(13) 0.0246(14) -0.0051(10) 0.0060(11) 0.0028(10)
C25 0.0296(16) 0.0245(13) 0.0266(15) -0.0076(10) 0.0083(12) 0.0044(11)
O26 0.0270(11) 0.0263(9) 0.0215(10) -0.0100(7) 0.0061(8) -0.0022(8)
C27 0.0212(14) 0.0262(13) 0.0197(13) -0.0038(10) 0.0050(11) -0.0027(11)
C28 0.0184(13) 0.0173(12) 0.0201(13) -0.0009(9) 0.0070(10) 0.0017(9)
C29 0.0257(15) 0.0181(12) 0.0241(14) 0.0026(10) 0.0078(11) 0.0001(10)
Cu2 0.01809(17) 0.01363(14) 0.02303(17) 0.00146(11) 0.00884(13) 0.00014(12)
Cl2 0.0336(4) 0.0231(3) 0.0301(4) 0.0069(2) 0.0146(3) 0.0030(3)
C31 0.0268(15) 0.0199(12) 0.0197(13) -0.0012(9) 0.0089(11) 0.0013(10)
C32 0.0253(15) 0.0297(14) 0.0222(14) -0.0040(11) 0.0038(11) -0.0005(11)
C33 0.0321(16) 0.0361(15) 0.0189(14) 0.0058(11) 0.0039(12) 0.0048(12)
C34 0.0339(17) 0.0252(13) 0.0213(14) 0.0047(10) 0.0141(12) 0.0034(11)
C34A 0.0219(14) 0.0203(12) 0.0211(13) -0.0001(9) 0.0133(11) 0.0015(10)
C35 0.0265(15) 0.0193(12) 0.0232(14) 0.0006(10) 0.0144(11) 0.0009(10)
N36 0.0202(11) 0.0153(9) 0.0210(11) -0.0020(8) 0.0094(9) -0.0018(8)
C37 0.0129(12) 0.0153(11) 0.0221(13) -0.0007(9) 0.0069(10) -0.0020(9)
C37A 0.0168(13) 0.0157(11) 0.0191(12) 0.0014(9) 0.0086(10) 0.0009(9)
N38 0.0185(11) 0.0132(9) 0.0185(11) -0.0037(7) 0.0047(9) -0.0014(8)
C39 0.0234(14) 0.0185(12) 0.0206(13) 0.0005(9) 0.0077(11) 0.0019(10)
C40 0.0293(15) 0.0163(12) 0.0269(14) 0.0020(10) 0.0097(12) 0.0022(10)
C41 0.0318(16) 0.0154(12) 0.0271(14) -0.0048(10) 0.0098(12) 0.0030(10)
C42 0.0242(14) 0.0205(12) 0.0196(13) -0.0047(9) 0.0074(11) 0.0008(10)

loop_
_atom_type_symbol
_atom_type_description
_atom_type_scat_dispersion_real
_atom_type_scat_dispersion_imag
_atom_type_scat_source
C C 0.0033 0.0016 'International Tables Vol C Tables 4.2.6.8 and 6.1.1.4'
H H 0.0000 0.0000 'International Tables Vol C Tables 4.2.6.8 and 6.1.1.4'
Cl Cl 0.1484 0.1585 'International Tables Vol C Tables 4.2.6.8 and 6.1.1.4'
Cu Cu 0.3201 1.2651 'International Tables Vol C Tables 4.2.6.8 and 6.1.1.4'
N N 0.0061 0.0033 'International Tables Vol C Tables 4.2.6.8 and 6.1.1.4'
O O 0.0106 0.0060 'International Tables Vol C Tables 4.2.6.8 and 6.1.1.4'

loop_
_geom_angle_atom_site_label_1
_geom_angle_atom_site_label_2
_geom_angle_atom_site_label_3
_geom_angle
_geom_angle_site_symmetry_1
_geom_angle_site_symmetry_3
_geom_angle_publ_flag
C55 O56 C57 108.7(2) . . ?
O56 C57 C58 111.1(2) . . ?
O56 C57 H57A 109.4 . . ?
C58 C57 H57A 109.4 . . ?
O56 C57 H57B 109.4 . . ?
C58 C57 H57B 109.4 . . ?
H57A C57 H57B 108.0 . . ?
N53 C58 C57 110.8(2) . . ?
N53 C58 H58A 109.5 . . ?
C57 C58 H58A 109.5 . . ?
N53 C58 H58B 109.5 . . ?
C57 C58 H58B 109.5 . . ?
H58A C58 H58B 108.1 . . ?
C45 C59 H59A 109.5 . . ?
C45 C59 H59B 109.5 . . ?
H59A C59 H59B 109.5 . . ?
C45 C59 H59C 109.5 . . ?
H59A C59 H59C 109.5 . . ?
H59B C59 H59C 109.5 . . ?
H1A O1 H1B 104.5 . . ?
C42 C42A C38A 118.4(2) . . ?
C42 C42A C42B 134.2(2) . . ?
C38A C42A C42B 107.4(2) . . ?
C37A C42B C42A 105.5(2) . . ?
C37A C42B C42C 126.0(2) . . ?
C42A C42B C42C 127.6(2) . . ?
C31 C42C C34A 118.3(2) . . ?
C31 C42C C42B 121.1(2) . . ?
C34A C42C C42B 120.5(2) . . ?
C37 N43 N44 107.30(17) . . ?
C45 N44 N43 123.36(19) . . ?
C45 N44 Cu2 118.54(15) . . ?
N43 N44 Cu2 117.99(14) . . ?
N44 C45 C46 112.9(2) . . ?
N44 C45 C59 125.3(2) . . ?
C46 C45 C59 121.8(2) . . ?
N47 C46 C51 120.5(2) . . ?
N47 C46 C45 115.2(2) . . ?
C51 C46 C45 124.2(2) . . ?
C48 N47 C46 120.0(2) . . ?
C48 N47 Cu2 127.11(17) . . ?
C46 N47 Cu2 112.82(14) . . ?
N47 C48 C49 122.5(2) . . ?
N47 C48 H48 118.7 . . ?
C49 C48 H48 118.7 . . ?
C50 C49 C48 117.3(2) . . ?
C50 C49 C52 124.0(2) . . ?
C48 C49 C52 118.3(2) . . ?
C49 C50 C51 120.9(2) . . ?
C49 C50 H50 119.6 . . ?
C51 C50 H50 119.6 . . ?
C46 C51 C50 118.7(2) . . ?
C46 C51 H51 120.7 . . ?
C50 C51 H51 120.7 . . ?
N53 C52 C49 115.1(2) . . ?
N53 C52 H52A 108.5 . . ?
C49 C52 H52A 108.5 . . ?
N53 C52 H52B 108.5 . . ?
C49 C52 H52B 108.5 . . ?
H52A C52 H52B 107.5 . . ?
C58 N53 C52 110.9(2) . . ?
C58 N53 C54 108.80(19) . . ?
C52 N53 C54 108.1(2) . . ?
N53 C54 C55 109.8(2) . . ?
N53 C54 H54A 109.7 . . ?
C55 C54 H54A 109.7 . . ?
N53 C54 H54B 109.7 . . ?
C55 C54 H54B 109.7 . . ?
H54A C54 H54B 108.2 . . ?
O56 C55 C54 111.3(3) . . ?
O56 C55 H55A 109.4 . . ?
C54 C55 H55A 109.4 . . ?
O56 C55 H55B 109.4 . . ?
C54 C55 H55B 109.4 . . ?
H55A C55 H55B 108.0 . . ?
N38 C38A C39 128.7(2) . . ?
N38 C38A C42A 108.08(19) . . ?
C39 C38A C42A 123.2(2) . . ?
N6 Cu1 N14 79.13(8) . . ?
N6 Cu1 N17 158.65(8) . . ?
N14 Cu1 N17 80.00(8) . . ?
N6 Cu1 Cl1 100.42(6) . . ?
N14 Cu1 Cl1 165.12(6) . . ?
N17 Cu1 Cl1 98.58(6) . . ?
C2 C1 C12C 121.1(3) . . ?
C2 C1 H1 119.4 . . ?
C12C C1 H1 119.4 . . ?
C3 C2 C1 119.9(3) . . ?
C3 C2 H2 120.0 . . ?
C1 C2 H2 120.0 . . ?
C2 C3 C4 120.1(3) . . ?
C2 C3 H3 119.9 . . ?
C4 C3 H3 119.9 . . ?
C3 C4 C4A 120.7(3) . . ?
C3 C4 H4 119.7 . . ?
C4A C4 H4 119.7 . . ?
C4 C4A C12C 119.7(2) . . ?
C4 C4A C5 121.4(2) . . ?
C12C C4A C5 118.9(2) . . ?
N6 C5 C4A 110.8(2) . . ?
N6 C5 H5A 109.5 . . ?
C4A C5 H5A 109.5 . . ?
N6 C5 H5B 109.5 . . ?
C4A C5 H5B 109.5 . . ?
H5A C5 H5B 108.1 . . ?
C7 N6 C5 119.41(19) . . ?
C7 N6 Cu1 112.68(15) . . ?
C5 N6 Cu1 127.76(16) . . ?
N6 C7 N13 122.9(2) . . ?
N6 C7 C7A 122.0(2) . . ?
N13 C7 C7A 114.9(2) . . ?
N8 C7A C12B 109.9(2) . . ?
N8 C7A C7 122.8(2) . . ?
C12B C7A C7 126.7(2) . . ?
C7A N8 C8A 109.3(2) . . ?
C7A N8 H8 125.4 . . ?
C8A N8 H8 125.4 . . ?
N8 C8A C9 129.6(2) . . ?
N8 C8A C12A 107.9(2) . . ?
C9 C8A C12A 122.5(2) . . ?
C10 C9 C8A 116.8(3) . . ?
C10 C9 H9 121.6 . . ?
C8A C9 H9 121.6 . . ?
C9 C10 C11 121.8(3) . . ?
C9 C10 H10 119.1 . . ?
C11 C10 H10 119.1 . . ?
C12 C11 C10 121.4(2) . . ?
C12 C11 H11 119.3 . . ?
C10 C11 H11 119.3 . . ?
C11 C12 C12A 118.7(3) . . ?
C11 C12 H12 120.6 . . ?
C12A C12 H12 120.6 . . ?
C12 C12A C8A 118.7(2) . . ?
C12 C12A C12B 134.4(2) . . ?
C8A C12A C12B 106.9(2) . . ?
C7A C12B C12A 106.1(2) . . ?
C7A C12B C12C 126.0(2) . . ?
C12A C12B C12C 127.7(2) . . ?
C1 C12C C4A 118.5(2) . . ?
C1 C12C C12B 121.2(2) . . ?
C4A C12C C12B 120.3(2) . . ?
N14 N13 C7 106.87(19) . . ?
C15 N14 N13 122.8(2) . . ?
C15 N14 Cu1 118.58(15) . . ?
N13 N14 Cu1 118.16(14) . . ?
N14 C15 C16 112.6(2) . . ?
N14 C15 C29 125.2(2) . . ?
C16 C15 C29 122.2(2) . . ?
N17 C16 C21 120.8(2) . . ?
N17 C16 C15 115.35(19) . . ?
C21 C16 C15 123.9(2) . . ?
C18 N17 C16 119.3(2) . . ?
C18 N17 Cu1 127.20(16) . . ?
C16 N17 Cu1 113.46(15) . . ?
N17 C18 C19 123.3(2) . . ?
N17 C18 H18 118.3 . . ?
C19 C18 H18 118.3 . . ?
C18 C19 C20 117.3(2) . . ?
C18 C19 C22 121.1(2) . . ?
C20 C19 C22 121.6(2) . . ?
C21 C20 C19 120.0(2) . . ?
C21 C20 H20 120.0 . . ?
C19 C20 H20 120.0 . . ?
C20 C21 C16 119.3(2) . . ?
C20 C21 H21 120.4 . . ?
C16 C21 H21 120.4 . . ?
N23 C22 C19 111.25(19) . . ?
N23 C22 H22A 109.4 . . ?
C19 C22 H22A 109.4 . . ?
N23 C22 H22B 109.4 . . ?
C19 C22 H22B 109.4 . . ?
H22A C22 H22B 108.0 . . ?
C28 N23 C22 111.35(18) . . ?
C28 N23 C24 108.99(19) . . ?
C22 N23 C24 111.34(18) . . ?
N23 C24 C25 109.1(2) . . ?
N23 C24 H24A 109.9 . . ?
C25 C24 H24A 109.9 . . ?
N23 C24 H24B 109.9 . . ?
C25 C24 H24B 109.9 . . ?
H24A C24 H24B 108.3 . . ?
O26 C25 C24 111.2(2) . . ?
O26 C25 H25A 109.4 . . ?
C24 C25 H25A 109.4 . . ?
O26 C25 H25B 109.4 . . ?
C24 C25 H25B 109.4 . . ?
H25A C25 H25B 108.0 . . ?
C27 O26 C25 110.51(19) . . ?
O26 C27 C28 111.1(2) . . ?
O26 C27 H27A 109.4 . . ?
C28 C27 H27A 109.4 . . ?
O26 C27 H27B 109.4 . . ?
C28 C27 H27B 109.4 . . ?
H27A C27 H27B 108.0 . . ?
N23 C28 C27 109.26(19) . . ?
N23 C28 H28A 109.8 . . ?
C27 C28 H28A 109.8 . . ?
N23 C28 H28B 109.8 . . ?
C27 C28 H28B 109.8 . . ?
H28A C28 H28B 108.3 . . ?
C15 C29 H29A 109.5 . . ?
C15 C29 H29B 109.5 . . ?
H29A C29 H29B 109.5 . . ?
C15 C29 H29C 109.5 . . ?
H29A C29 H29C 109.5 . . ?
H29B C29 H29C 109.5 . . ?
N36 Cu2 N44 79.77(8) . . ?
N36 Cu2 N47 159.10(8) . . ?
N44 Cu2 N47 80.52(8) . . ?
N36 Cu2 Cl2 101.83(6) . . ?
N44 Cu2 Cl2 172.88(6) . . ?
N47 Cu2 Cl2 98.58(6) . . ?
C32 C31 C42C 121.6(2) . . ?
C32 C31 H31 119.2 . . ?
C42C C31 H31 119.2 . . ?
C31 C32 C33 119.6(2) . . ?
C31 C32 H32 120.2 . . ?
C33 C32 H32 120.2 . . ?
C34 C33 C32 119.9(3) . . ?
C34 C33 H33 120.1 . . ?
C32 C33 H33 120.1 . . ?
C33 C34 C34A 121.3(2) . . ?
C33 C34 H34 119.3 . . ?
C34A C34 H34 119.3 . . ?
C34 C34A C42C 119.2(2) . . ?
C34 C34A C35 121.8(2) . . ?
C42C C34A C35 118.9(2) . . ?
N36 C35 C34A 112.22(19) . . ?
N36 C35 H35A 109.2 . . ?
C34A C35 H35A 109.2 . . ?
N36 C35 H35B 109.2 . . ?
C34A C35 H35B 109.2 . . ?
H35A C35 H35B 107.9 . . ?
C37 N36 C35 119.48(19) . . ?
C37 N36 Cu2 112.18(15) . . ?
C35 N36 Cu2 128.20(15) . . ?
N36 C37 N43 122.7(2) . . ?
N36 C37 C37A 121.7(2) . . ?
N43 C37 C37A 115.52(19) . . ?
N38 C37A C42B 110.45(19) . . ?
N38 C37A C37 120.1(2) . . ?
C42B C37A C37 128.6(2) . . ?
C37A N38 C38A 108.55(19) . . ?
C37A N38 H38 125.7 . . ?
C38A N38 H38 125.7 . . ?
C40 C39 C38A 116.9(2) . . ?
C40 C39 H39 121.6 . . ?
C38A C39 H39 121.6 . . ?
C39 C40 C41 121.3(2) . . ?
C39 C40 H40 119.3 . . ?
C41 C40 H40 119.3 . . ?
C42 C41 C40 121.3(2) . . ?
C42 C41 H41 119.4 . . ?
C40 C41 H41 119.4 . . ?
C41 C42 C42A 118.8(2) . . ?
C41 C42 H42 120.6 . . ?
C42A C42 H42 120.6 . . ?

loop_
_geom_bond_atom_site_label_1
_geom_bond_atom_site_label_2
_geom_bond_distance
_geom_bond_site_symmetry_2
_geom_bond_publ_flag
O56 C55 1.413(4) . ?
O56 C57 1.418(4) . ?
C57 C58 1.513(4) . ?
C57 H57A 0.9900 . ?
C57 H57B 0.9900 . ?
C58 N53 1.454(3) . ?
C58 H58A 0.9900 . ?
C58 H58B 0.9900 . ?
C59 C45 1.486(3) . ?
C59 H59A 0.9800 . ?
C59 H59B 0.9800 . ?
C59 H59C 0.9800 . ?
O1 H1A 0.8696 . ?
O1 H1B 0.8704 . ?
C42A C42 1.403(3) . ?
C42A C38A 1.403(3) . ?
C42A C42B 1.446(3) . ?
C42B C37A 1.388(3) . ?
C42B C42C 1.458(3) . ?
C42C C31 1.406(3) . ?
C42C C34A 1.414(3) . ?
N43 C37 1.357(3) . ?
N43 N44 1.373(2) . ?
N44 C45 1.293(3) . ?
N44 Cu2 1.9449(19) . ?
C45 C46 1.472(3) . ?
C46 N47 1.352(3) . ?
C46 C51 1.391(3) . ?
N47 C48 1.338(3) . ?
N47 Cu2 2.0014(19) . ?
C48 C49 1.400(3) . ?
C48 H48 0.9500 . ?
C49 C50 1.368(4) . ?
C49 C52 1.517(3) . ?
C50 C51 1.397(3) . ?
C50 H50 0.9500 . ?
C51 H51 0.9500 . ?
C52 N53 1.456(3) . ?
C52 H52A 0.9900 . ?
C52 H52B 0.9900 . ?
N53 C54 1.474(3) . ?
C54 C55 1.504(4) . ?
C54 H54A 0.9900 . ?
C54 H54B 0.9900 . ?
C55 H55A 0.9900 . ?
C55 H55B 0.9900 . ?
C38A N38 1.385(3) . ?
C38A C39 1.398(3) . ?
Cu1 N6 1.9407(19) . ?
Cu1 N14 1.969(2) . ?
Cu1 N17 2.0107(18) . ?
Cu1 Cl1 2.2475(7) . ?
C1 C2 1.382(4) . ?
C1 C12C 1.400(3) . ?
C1 H1 0.9500 . ?
C2 C3 1.372(4) . ?
C2 H2 0.9500 . ?
C3 C4 1.387(4) . ?
C3 H3 0.9500 . ?
C4 C4A 1.388(4) . ?
C4 H4 0.9500 . ?
C4A C12C 1.402(3) . ?
C4A C5 1.513(3) . ?
C5 N6 1.476(3) . ?
C5 H5A 0.9900 . ?
C5 H5B 0.9900 . ?
N6 C7 1.305(3) . ?
C7 N13 1.374(3) . ?
C7 C7A 1.475(3) . ?
C7A N8 1.368(3) . ?
C7A C12B 1.386(3) . ?
N8 C8A 1.376(3) . ?
N8 H8 0.8800 . ?
C8A C9 1.388(4) . ?
C8A C12A 1.411(4) . ?
C9 C10 1.384(4) . ?
C9 H9 0.9500 . ?
C10 C11 1.393(4) . ?
C10 H10 0.9500 . ?
C11 C12 1.368(4) . ?
C11 H11 0.9500 . ?
C12 C12A 1.410(3) . ?
C12 H12 0.9500 . ?
C12A C12B 1.443(3) . ?
C12B C12C 1.464(3) . ?
N13 N14 1.364(3) . ?
N14 C15 1.302(3) . ?
C15 C16 1.479(3) . ?
C15 C29 1.485(3) . ?
C16 N17 1.353(3) . ?
C16 C21 1.394(3) . ?
N17 C18 1.337(3) . ?
C18 C19 1.389(3) . ?
C18 H18 0.9500 . ?
C19 C20 1.392(3) . ?
C19 C22 1.506(3) . ?
C20 C21 1.383(3) . ?
C20 H20 0.9500 . ?
C21 H21 0.9500 . ?
C22 N23 1.462(3) . ?
C22 H22A 0.9900 . ?
C22 H22B 0.9900 . ?
N23 C28 1.460(3) . ?
N23 C24 1.463(3) . ?
C24 C25 1.500(3) . ?
C24 H24A 0.9900 . ?
C24 H24B 0.9900 . ?
C25 O26 1.434(3) . ?
C25 H25A 0.9900 . ?
C25 H25B 0.9900 . ?
O26 C27 1.430(3) . ?
C27 C28 1.501(3) . ?
C27 H27A 0.9900 . ?
C27 H27B 0.9900 . ?
C28 H28A 0.9900 . ?
C28 H28B 0.9900 . ?
C29 H29A 0.9800 . ?
C29 H29B 0.9800 . ?
C29 H29C 0.9800 . ?
Cu2 N36 1.9334(18) . ?
Cu2 Cl2 2.2196(7) . ?
C31 C32 1.381(4) . ?
C31 H31 0.9500 . ?
C32 C33 1.388(4) . ?
C32 H32 0.9500 . ?
C33 C34 1.385(4) . ?
C33 H33 0.9500 . ?
C34 C34A 1.391(4) . ?
C34 H34 0.9500 . ?
C34A C35 1.500(3) . ?
C35 N36 1.462(3) . ?
C35 H35A 0.9900 . ?
C35 H35B 0.9900 . ?
N36 C37 1.323(3) . ?
C37 C37A 1.470(3) . ?
C37A N38 1.370(3) . ?
N38 H38 0.8800 . ?
C39 C40 1.376(3) . ?
C39 H39 0.9500 . ?
C40 C41 1.404(4) . ?
C40 H40 0.9500 . ?
C41 C42 1.384(3) . ?
C41 H41 0.9500 . ?
C42 H42 0.9500 . ?

loop_
_geom_hbond_atom_site_label_D
_geom_hbond_atom_site_label_H
_geom_hbond_atom_site_label_A
_geom_hbond_distance_DH
_geom_hbond_distance_HA
_geom_hbond_distance_DA
_geom_hbond_angle_DHA
_geom_hbond_site_symmetry_A
C59 H59A O1 0.98 2.44 3.238(3) 138.8 1_554
O1 H1A Cl1 0.87 2.58 3.246(2) 134.6 .
C48 H48 Cl2 0.95 2.79 3.350(3) 118.8 .
C5 H5A Cl1 0.99 2.89 3.437(3) 115.7 .
N8 H8 O1 0.88 2.25 2.973(3) 139.1 1_554
C18 H18 Cl1 0.95 2.82 3.377(2) 118.3 .
C22 H22A N13 0.99 2.68 3.371(3) 127.5 3_565
C29 H29A N43 0.98 2.52 3.397(3) 149.0 .
C29 H29B Cl1 0.98 2.76 3.734(3) 176.3 3_565
C29 H29C O1 0.98 2.63 3.538(4) 154.4 1_554
C35 H35A Cl2 0.99 2.77 3.450(2) 126.0 .
N38 H38 O26 0.88 2.06 2.810(3) 141.9 1_554
C39 H39 O26 0.95 2.62 3.262(3) 125.5 1_554

loop_
_geom_torsion_atom_site_label_1
_geom_torsion_atom_site_label_2
_geom_torsion_atom_site_label_3
_geom_torsion_atom_site_label_4
_geom_torsion
_geom_torsion_site_symmetry_1
_geom_torsion_site_symmetry_2
_geom_torsion_site_symmetry_3
_geom_torsion_site_symmetry_4
_geom_torsion_publ_flag
C55 O56 C57 C58 59.8(3) . . . . ?
O56 C57 C58 N53 -58.5(3) . . . . ?
C42 C42A C42B C37A 179.4(3) . . . . ?
C38A C42A C42B C37A -0.6(3) . . . . ?
C42 C42A C42B C42C -10.7(5) . . . . ?
C38A C42A C42B C42C 169.3(2) . . . . ?
C37A C42B C42C C31 142.8(2) . . . . ?
C42A C42B C42C C31 -25.1(4) . . . . ?
C37A C42B C42C C34A -32.2(4) . . . . ?
C42A C42B C42C C34A 159.9(2) . . . . ?
C37 N43 N44 C45 -173.2(2) . . . . ?
C37 N43 N44 Cu2 3.1(2) . . . . ?
N43 N44 C45 C46 176.5(2) . . . . ?
Cu2 N44 C45 C46 0.3(3) . . . . ?
N43 N44 C45 C59 -0.4(4) . . . . ?
Cu2 N44 C45 C59 -176.70(19) . . . . ?
N44 C45 C46 N47 -1.5(3) . . . . ?
C59 C45 C46 N47 175.6(2) . . . . ?
N44 C45 C46 C51 -178.8(2) . . . . ?
C59 C45 C46 C51 -1.7(4) . . . . ?
C51 C46 N47 C48 2.0(3) . . . . ?
C45 C46 N47 C48 -175.3(2) . . . . ?
C51 C46 N47 Cu2 179.35(18) . . . . ?
C45 C46 N47 Cu2 2.0(3) . . . . ?
C46 N47 C48 C49 0.8(4) . . . . ?
Cu2 N47 C48 C49 -176.04(18) . . . . ?
N47 C48 C49 C50 -3.0(4) . . . . ?
N47 C48 C49 C52 171.0(2) . . . . ?
C48 C49 C50 C51 2.4(4) . . . . ?
C52 C49 C50 C51 -171.3(2) . . . . ?
N47 C46 C51 C50 -2.6(4) . . . . ?
C45 C46 C51 C50 174.5(2) . . . . ?
C49 C50 C51 C46 0.3(4) . . . . ?
C50 C49 C52 N53 -102.0(3) . . . . ?
C48 C49 C52 N53 84.4(3) . . . . ?
C57 C58 N53 C52 174.2(2) . . . . ?
C57 C58 N53 C54 55.4(3) . . . . ?
C49 C52 N53 C58 74.3(3) . . . . ?
C49 C52 N53 C54 -166.5(2) . . . . ?
C58 N53 C54 C55 -55.9(3) . . . . ?
C52 N53 C54 C55 -176.5(2) . . . . ?
C57 O56 C55 C54 -61.1(3) . . . . ?
N53 C54 C55 O56 60.0(3) . . . . ?
C42 C42A C38A N38 -179.2(2) . . . . ?
C42B C42A C38A N38 0.8(3) . . . . ?
C42 C42A C38A C39 0.7(4) . . . . ?
C42B C42A C38A C39 -179.4(2) . . . . ?
C12C C1 C2 C3 0.5(4) . . . . ?
C1 C2 C3 C4 0.3(4) . . . . ?
C2 C3 C4 C4A -0.7(4) . . . . ?
C3 C4 C4A C12C 0.3(4) . . . . ?
C3 C4 C4A C5 179.1(2) . . . . ?
C4 C4A C5 N6 -108.7(3) . . . . ?
C12C C4A C5 N6 70.1(3) . . . . ?
C4A C5 N6 C7 -73.6(3) . . . . ?
C4A C5 N6 Cu1 101.4(2) . . . . ?
C5 N6 C7 N13 -178.6(2) . . . . ?
Cu1 N6 C7 N13 5.7(3) . . . . ?
C5 N6 C7 C7A 6.3(4) . . . . ?
Cu1 N6 C7 C7A -169.46(18) . . . . ?
N6 C7 C7A N8 -152.0(2) . . . . ?
N13 C7 C7A N8 32.5(3) . . . . ?
N6 C7 C7A C12B 37.5(4) . . . . ?
N13 C7 C7A C12B -138.0(2) . . . . ?
C12B C7A N8 C8A -1.5(3) . . . . ?
C7 C7A N8 C8A -173.4(2) . . . . ?
C7A N8 C8A C9 -178.6(3) . . . . ?
C7A N8 C8A C12A 1.0(3) . . . . ?
N8 C8A C9 C10 178.9(3) . . . . ?
C12A C8A C9 C10 -0.6(4) . . . . ?
C8A C9 C10 C11 0.6(4) . . . . ?
C9 C10 C11 C12 -0.4(4) . . . . ?
C10 C11 C12 C12A 0.2(4) . . . . ?
C11 C12 C12A C8A -0.2(4) . . . . ?
C11 C12 C12A C12B -178.9(3) . . . . ?
N8 C8A C12A C12 -179.2(2) . . . . ?
C9 C8A C12A C12 0.5(4) . . . . ?
N8 C8A C12A C12B -0.2(3) . . . . ?
C9 C8A C12A C12B 179.5(2) . . . . ?
N8 C7A C12B C12A 1.4(3) . . . . ?
C7 C7A C12B C12A 172.8(2) . . . . ?
N8 C7A C12B C12C -173.3(2) . . . . ?
C7 C7A C12B C12C -1.8(4) . . . . ?
C12 C12A C12B C7A 178.0(3) . . . . ?
C8A C12A C12B C7A -0.7(3) . . . . ?
C12 C12A C12B C12C -7.4(5) . . . . ?
C8A C12A C12B C12C 173.8(2) . . . . ?
C2 C1 C12C C4A -0.9(4) . . . . ?
C2 C1 C12C C12B -177.2(2) . . . . ?
C4 C4A C12C C1 0.5(4) . . . . ?
C5 C4A C12C C1 -178.3(2) . . . . ?
C4 C4A C12C C12B 176.9(2) . . . . ?
C5 C4A C12C C12B -2.0(3) . . . . ?
C7A C12B C12C C1 140.5(3) . . . . ?
C12A C12B C12C C1 -32.9(4) . . . . ?
C7A C12B C12C C4A -35.7(4) . . . . ?
C12A C12B C12C C4A 150.8(2) . . . . ?
N6 C7 N13 N14 -4.2(3) . . . . ?
C7A C7 N13 N14 171.25(19) . . . . ?
C7 N13 N14 C15 -171.6(2) . . . . ?
C7 N13 N14 Cu1 0.7(2) . . . . ?
N13 N14 C15 C16 173.9(2) . . . . ?
Cu1 N14 C15 C16 1.6(3) . . . . ?
N13 N14 C15 C29 -3.8(4) . . . . ?
Cu1 N14 C15 C29 -176.07(19) . . . . ?
N14 C15 C16 N17 -1.1(3) . . . . ?
C29 C15 C16 N17 176.7(2) . . . . ?
N14 C15 C16 C21 179.6(2) . . . . ?
C29 C15 C16 C21 -2.6(4) . . . . ?
C21 C16 N17 C18 2.0(3) . . . . ?
C15 C16 N17 C18 -177.3(2) . . . . ?
C21 C16 N17 Cu1 179.46(18) . . . . ?
C15 C16 N17 Cu1 0.1(3) . . . . ?
C16 N17 C18 C19 -0.5(4) . . . . ?
Cu1 N17 C18 C19 -177.53(18) . . . . ?
N17 C18 C19 C20 -0.9(4) . . . . ?
N17 C18 C19 C22 176.9(2) . . . . ?
C18 C19 C20 C21 0.7(4) . . . . ?
C22 C19 C20 C21 -177.1(2) . . . . ?
C19 C20 C21 C16 0.8(4) . . . . ?
N17 C16 C21 C20 -2.2(4) . . . . ?
C15 C16 C21 C20 177.1(2) . . . . ?
C18 C19 C22 N23 121.0(2) . . . . ?
C20 C19 C22 N23 -61.3(3) . . . . ?
C19 C22 N23 C28 -72.7(3) . . . . ?
C19 C22 N23 C24 165.4(2) . . . . ?
C28 N23 C24 C25 59.7(2) . . . . ?
C22 N23 C24 C25 -177.0(2) . . . . ?
N23 C24 C25 O26 -58.7(3) . . . . ?
C24 C25 O26 C27 57.3(3) . . . . ?
C25 O26 C27 C28 -57.1(3) . . . . ?
C22 N23 C28 C27 177.01(19) . . . . ?
C24 N23 C28 C27 -59.8(2) . . . . ?
O26 C27 C28 N23 58.8(3) . . . . ?
C34A C42C C31 C32 1.6(4) . . . . ?
C42B C42C C31 C32 -173.6(2) . . . . ?
C42C C31 C32 C33 0.9(4) . . . . ?
C31 C32 C33 C34 -1.2(4) . . . . ?
C32 C33 C34 C34A -0.9(4) . . . . ?
C33 C34 C34A C42C 3.4(4) . . . . ?
C33 C34 C34A C35 -178.8(2) . . . . ?
C31 C42C C34A C34 -3.6(3) . . . . ?
C42B C42C C34A C34 171.5(2) . . . . ?
C31 C42C C34A C35 178.5(2) . . . . ?
C42B C42C C34A C35 -6.4(3) . . . . ?
C34 C34A C35 N36 -105.6(3) . . . . ?
C42C C34A C35 N36 72.2(3) . . . . ?
C34A C35 N36 C37 -72.4(3) . . . . ?
C34A C35 N36 Cu2 112.3(2) . . . . ?
C35 N36 C37 N43 -176.5(2) . . . . ?
Cu2 N36 C37 N43 -0.6(3) . . . . ?
C35 N36 C37 C37A 6.8(3) . . . . ?
Cu2 N36 C37 C37A -177.27(18) . . . . ?
N44 N43 C37 N36 -1.6(3) . . . . ?
N44 N43 C37 C37A 175.29(19) . . . . ?
C42A C42B C37A N38 0.2(3) . . . . ?
C42C C42B C37A N38 -170.0(2) . . . . ?
C42A C42B C37A C37 169.7(2) . . . . ?
C42C C42B C37A C37 -0.4(4) . . . . ?
N36 C37 C37A N38 -157.1(2) . . . . ?
N43 C37 C37A N38 26.0(3) . . . . ?
N36 C37 C37A C42B 34.2(4) . . . . ?
N43 C37 C37A C42B -142.7(3) . . . . ?
C42B C37A N38 C38A 0.3(3) . . . . ?
C37 C37A N38 C38A -170.3(2) . . . . ?
C39 C38A N38 C37A 179.5(2) . . . . ?
C42A C38A N38 C37A -0.7(3) . . . . ?
N38 C38A C39 C40 179.8(2) . . . . ?
C42A C38A C39 C40 -0.1(4) . . . . ?
C38A C39 C40 C41 -0.3(4) . . . . ?
C39 C40 C41 C42 0.1(4) . . . . ?
C40 C41 C42 C42A 0.5(4) . . . . ?
C38A C42A C42 C41 -0.9(4) . . . . ?
C42B C42A C42 C41 179.2(3) . . . . ?
